data_2020803
loop_
_publ_author_name
'Paz, Cristian'
'von Dossow, Daniela'
'Tiznado, Victor'
'Suarez, Sebasti\'an'
'Cukiernik, Fabio D.'
'Baggio, Ricardo'

_publ_section_title
;
 A dihydro-\b-agarofuran sesquiterpene from <i>Maytenus boaria</i>
;
_journal_coeditor_code FN3234
_journal_issue 6
_journal_name_full 'Acta Crystallographica Section C'
_journal_page_first 451
_journal_page_last 457
_journal_paper_doi 10.1107/S2053229617006817
_journal_volume 73
_journal_year 2017
_chemical_formula_iupac 'C22 H30 O9'
_chemical_formula_moiety 'C22 H30 O9'
_chemical_formula_sum 'C22 H30 O9'
_chemical_formula_weight 438.46
_chemical_name_systematic
'(1<i>S</i>,4<i>S</i>,5<i>S</i>,6<i>R</i>,7<i>R</i>,8<i>R</i>,9<i>R</i>,10<i>S</i>)-6-Acetoxy-4,9,10-trihydroxy-2,2,5a,9-tetramethyloctahydro-2<i>H</i>-3,9a-methanobenzo[<i>b</i>]oxepin-5-yl furan-3-carboxylate'
_space_group_crystal_system orthorhombic
_space_group_IT_number 19
_space_group_name_Hall 'P 2ac 2ab'
_space_group_name_H-M_alt 'P 21 21 21'
_symmetry_space_group_name_Hall 'P 2ac 2ab'
_symmetry_space_group_name_H-M 'P 21 21 21'
_atom_sites_solution_hydrogens mixed
_audit_creation_method SHELXL-2014/6
_cell_angle_alpha 90
_cell_angle_beta 90
_cell_angle_gamma 90
_cell_formula_units_Z 4
_cell_length_a 9.1605(3)
_cell_length_b 13.8069(5)
_cell_length_c 16.8625(7)
_cell_measurement_reflns_used 5831
_cell_measurement_temperature 295(2)
_cell_measurement_theta_max 71.8940
_cell_measurement_theta_min 4.1320
_cell_volume 2132.74(14)
_computing_cell_refinement
;
CrysAlis PRO (Oxford Diffraction, 2009)
;
_computing_data_collection
;
CrysAlis PRO (Oxford Diffraction, 2009)
;
_computing_data_reduction
;
CrysAlis PRO (Oxford Diffraction, 2009)
;
_computing_molecular_graphics
;
XP in SHELXTL (Sheldrick, 2008)
;
_computing_publication_material
;
SHELXL2014 (Sheldrick, 2015) and PLATON (Spek, 2009)
;
_computing_structure_refinement
;
SHELXL2014 (Sheldrick, 2015)
;
_computing_structure_solution
;
SHELXS97 (Sheldrick, 2008)
;
_diffrn_ambient_temperature 295(2)
_diffrn_measured_fraction_theta_full 1.000
_diffrn_measured_fraction_theta_max 0.996
_diffrn_measurement_device_type 'Oxford Diffraction Gemini CCD S Ultra'
_diffrn_measurement_method '\w scans, thick slices'
_diffrn_radiation_type CuK\a
_diffrn_radiation_wavelength 1.54178
_diffrn_reflns_av_R_equivalents 0.0865
_diffrn_reflns_limit_h_max 11
_diffrn_reflns_limit_h_min -9
_diffrn_reflns_limit_k_max 17
_diffrn_reflns_limit_k_min -16
_diffrn_reflns_limit_l_max 20
_diffrn_reflns_limit_l_min -20
_diffrn_reflns_number 17785
_diffrn_reflns_theta_full 68.000
_diffrn_reflns_theta_max 71.855
_diffrn_reflns_theta_min 4.138
_exptl_absorpt_coefficient_mu 0.888
_exptl_absorpt_correction_T_max 0.83
_exptl_absorpt_correction_T_min 0.78
_exptl_absorpt_correction_type multi-scan
_exptl_absorpt_process_details
;
(CrysAlis PRO; Oxford Diffraction, 2009)
;
_exptl_crystal_colour colourless
_exptl_crystal_density_diffrn 1.366
_exptl_crystal_description prisms
_exptl_crystal_F_000 936
_exptl_crystal_size_max 0.40
_exptl_crystal_size_mid 0.20
_exptl_crystal_size_min 0.20
_refine_diff_density_max 0.282
_refine_diff_density_min -0.297
_refine_ls_abs_structure_details
;
Flack <i>x</i> determined using 1547 quotients [(I+)-(I-)]/[(I+)+(I-)]
(Parsons <i>et al.</i>, 2013)
;
_refine_ls_abs_structure_Flack 0.18(15)
_refine_ls_extinction_method none
_refine_ls_goodness_of_fit_ref 1.027
_refine_ls_hydrogen_treatment mixed
_refine_ls_matrix_type full
_refine_ls_number_parameters 295
_refine_ls_number_reflns 4153
_refine_ls_number_restraints 3
_refine_ls_restrained_S_all 1.027
_refine_ls_R_factor_all 0.0638
_refine_ls_R_factor_gt 0.0605
_refine_ls_shift/su_max 0.000
_refine_ls_shift/su_mean 0.000
_refine_ls_structure_factor_coef Fsqd
_refine_ls_weighting_details 'w=1/[\s^2^(Fo^2^)+(0.1311P)^2^] where P=(Fo^2^+2Fc^2^)/3'
_refine_ls_weighting_scheme calc
_refine_ls_wR_factor_gt 0.1572
_refine_ls_wR_factor_ref 0.1648
_reflns_number_gt 3781
_reflns_number_total 4153
_reflns_threshold_expression 'I > 2\s(I)'
_cod_data_source_file fn3234sup1.cif
_cod_data_source_block I
_cod_database_code 2020803
_shelx_space_group_comment
;
The symmetry employed for this shelxl refinement is uniquely defined
by the following loop, which should always be used as a source of
symmetry information in preference to the above space-group names.
They are only intended as comments.
;
_shelx_estimated_absorpt_t_min 0.81
_shelx_estimated_absorpt_t_max 0.84
_shelxl_version_number 2014/6

loop_
_space_group_symop_operation_xyz
'x, y, z'
'-x+1/2, -y, z+1/2'
'-x, y+1/2, -z+1/2'
'x+1/2, -y+1/2, -z'

loop_
_atom_site_type_symbol
_atom_site_label
_atom_site_fract_x
_atom_site_fract_y
_atom_site_fract_z
_atom_site_U_iso_or_equiv
_atom_site_adp_type
_atom_site_calc_flag
_atom_site_occupancy
_atom_site_disorder_assembly
_atom_site_disorder_group
O O1 0.0991(2) 0.28072(15) 0.15650(13) 0.0392(5) Uani d 1 . .
O O2 0.1561(3) 0.09415(17) 0.17624(18) 0.0538(6) Uani d 1 . .
H H2 0.090(4) 0.117(3) 0.146(2) 0.065 Uiso d 1 . .
O O3 0.2575(4) 0.4631(2) 0.33803(15) 0.0640(7) Uani d 1 . .
H H3 0.210(5) 0.489(4) 0.376(2) 0.077 Uiso d 1 . .
O O1A 0.1462(4) 0.1811(2) 0.32412(18) 0.0645(7) Uani d 1 . .
H H1A 0.139(7) 0.135(3) 0.291(3) 0.077 Uiso d 1 . .
O O1B 0.2037(2) 0.48421(15) 0.13053(13) 0.0408(5) Uani d 1 . .
O O2B 0.3398(3) 0.62082(17) 0.13775(17) 0.0560(6) Uani d 1 . .
O O3B -0.0276(4) 0.6172(3) -0.0462(2) 0.0771(12) Uani d 0.83(2) A 1
C C4B' -0.0276(4) 0.6172(3) -0.0462(2) 0.0771(12) Uani d 0.17(2) A 2
H H4B' -0.1063 0.5997 -0.0781 0.093 Uiso calc 0.17(2) A 2
O O1C 0.4858(3) 0.41320(16) 0.07259(15) 0.0484(6) Uani d 1 . .
O O2C 0.4060(4) 0.4272(3) -0.05184(18) 0.0739(9) Uani d 1 . .
C C1 0.3791(3) 0.3366(2) 0.08843(18) 0.0389(6) Uani d 1 . .
H H1 0.2895 0.3505 0.0588 0.047 Uiso calc 1 . .
C C2 0.4377(4) 0.2392(2) 0.0626(2) 0.0491(7) Uani d 1 . .
H H2A 0.5263 0.2241 0.0915 0.059 Uiso calc 1 . .
H H2B 0.4604 0.2404 0.0064 0.059 Uiso calc 1 . .
C C3 0.3216(4) 0.1626(2) 0.0793(2) 0.0497(8) Uani d 1 . .
H H3C 0.3574 0.0999 0.0622 0.060 Uiso calc 1 . .
H H3D 0.2347 0.1774 0.0487 0.060 Uiso calc 1 . .
C C4 0.2810(3) 0.1571(2) 0.1676(2) 0.0426(7) Uani d 1 . .
C C5 0.2342(3) 0.2595(2) 0.19809(17) 0.0355(6) Uani d 1 . .
C C6 0.1984(4) 0.2669(2) 0.2867(2) 0.0458(7) Uani d 1 . .
H H6 0.2846 0.2904 0.3153 0.055 Uiso calc 1 . .
C C7 0.0840(4) 0.3485(3) 0.2825(2) 0.0488(7) Uani d 1 . .
H H7 0.0258 0.3514 0.3312 0.059 Uiso calc 1 . .
C C8 0.1700(4) 0.4435(3) 0.2697(2) 0.0478(7) Uani d 1 . .
H H8 0.1005 0.4967 0.2624 0.057 Uiso calc 1 . .
C C9 0.2780(3) 0.4425(2) 0.19852(18) 0.0385(6) Uani d 1 . .
H H9 0.3587 0.4860 0.2121 0.046 Uiso calc 1 . .
C C10 0.3460(3) 0.34241(19) 0.17802(17) 0.0346(6) Uani d 1 . .
C C11 -0.0103(3) 0.3193(2) 0.2112(2) 0.0472(7) Uani d 1 . .
C C12 -0.1211(4) 0.2400(3) 0.2310(3) 0.0670(11) Uani d 1 . .
H H12A -0.1601 0.2136 0.1828 0.100 Uiso calc 1 . .
H H12B -0.1990 0.2671 0.2621 0.100 Uiso calc 1 . .
H H12C -0.0739 0.1896 0.2607 0.100 Uiso calc 1 . .
C C13 -0.0947(4) 0.4001(3) 0.1708(3) 0.0580(9) Uani d 1 . .
H H13A -0.0277 0.4482 0.1517 0.087 Uiso calc 1 . .
H H13B -0.1607 0.4291 0.2081 0.087 Uiso calc 1 . .
H H13C -0.1490 0.3740 0.1271 0.087 Uiso calc 1 . .
C C14 0.4011(4) 0.1066(3) 0.2149(3) 0.0602(10) Uani d 1 . .
H H14A 0.3830 0.1148 0.2706 0.090 Uiso calc 1 . .
H H14B 0.4939 0.1345 0.2016 0.090 Uiso calc 1 . .
H H14C 0.4017 0.0389 0.2022 0.090 Uiso calc 1 . .
C C15 0.4883(3) 0.3359(2) 0.2259(2) 0.0453(7) Uani d 1 . .
H H15A 0.5218 0.2700 0.2267 0.068 Uiso calc 1 . .
H H15B 0.4709 0.3573 0.2793 0.068 Uiso calc 1 . .
H H15C 0.5612 0.3762 0.2018 0.068 Uiso calc 1 . .
C C1B 0.2426(3) 0.5752(2) 0.10788(18) 0.0388(6) Uani d 1 . .
C C2B 0.1491(4) 0.6089(2) 0.04364(19) 0.0419(6) Uani d 1 . .
C C3B 0.0408(5) 0.5613(3) 0.0076(3) 0.0688(11) Uani d 1 . .
H H3B 0.0158 0.4974 0.0183 0.083 Uiso calc 1 A 1
C C4B 0.0417(5) 0.7046(3) -0.0446(2) 0.0652(12) Uani d 0.83(2) A 1
H H4B 0.0173 0.7576 -0.0759 0.078 Uiso calc 0.83(2) A 1
O O3B' 0.0417(5) 0.7046(3) -0.0446(2) 0.0652(12) Uani d 0.17(2) A 2
C C5B 0.1493(5) 0.7029(3) 0.0085(3) 0.0591(9) Uani d 1 . .
H H5B 0.2127 0.7535 0.0204 0.071 Uiso calc 1 A 1
C C1C 0.4837(4) 0.4543(3) 0.0021(2) 0.0533(8) Uani d 1 . .
C C2C 0.5879(6) 0.5372(3) -0.0036(3) 0.0787(14) Uani d 1 . .
H H2CA 0.6419 0.5326 -0.0523 0.118 Uiso calc 1 . .
H H2CB 0.6542 0.5353 0.0404 0.118 Uiso calc 1 . .
H H2CC 0.5346 0.5971 -0.0027 0.118 Uiso calc 1 . .

loop_
_atom_site_aniso_label
_atom_site_aniso_U_11
_atom_site_aniso_U_22
_atom_site_aniso_U_33
_atom_site_aniso_U_12
_atom_site_aniso_U_13
_atom_site_aniso_U_23
O1 0.0248(9) 0.0422(10) 0.0505(11) 0.0010(8) -0.0022(8) 0.0009(8)
O2 0.0454(13) 0.0396(11) 0.0762(16) -0.0092(10) -0.0052(12) 0.0096(11)
O3 0.0690(17) 0.0729(16) 0.0502(14) 0.0021(14) 0.0003(13) -0.0198(12)
O1A 0.0740(18) 0.0571(15) 0.0625(15) -0.0053(13) 0.0129(15) 0.0209(12)
O1B 0.0363(10) 0.0333(9) 0.0529(11) -0.0017(7) -0.0077(9) 0.0044(8)
O2B 0.0496(13) 0.0430(12) 0.0754(16) -0.0118(10) -0.0124(12) 0.0046(11)
O3B 0.072(2) 0.086(2) 0.073(2) -0.0075(18) -0.0261(17) 0.0179(17)
C4B' 0.072(2) 0.086(2) 0.073(2) -0.0075(18) -0.0261(17) 0.0179(17)
O1C 0.0415(12) 0.0480(12) 0.0558(13) -0.0083(10) 0.0079(10) 0.0055(10)
O2C 0.077(2) 0.085(2) 0.0600(16) 0.0002(17) 0.0053(15) 0.0227(15)
C1 0.0336(14) 0.0389(14) 0.0443(15) -0.0018(11) 0.0041(11) 0.0026(11)
C2 0.0445(16) 0.0458(16) 0.0571(18) 0.0020(13) 0.0101(14) -0.0044(14)
C3 0.0483(18) 0.0406(15) 0.0602(19) 0.0021(13) 0.0023(15) -0.0086(14)
C4 0.0353(14) 0.0322(12) 0.0602(18) 0.0005(11) -0.0034(13) 0.0033(12)
C5 0.0290(12) 0.0330(13) 0.0447(14) 0.0009(10) -0.0023(10) 0.0036(10)
C6 0.0454(16) 0.0452(16) 0.0466(16) 0.0004(13) 0.0033(13) 0.0079(12)
C7 0.0429(16) 0.0543(17) 0.0494(16) 0.0030(15) 0.0112(13) -0.0008(14)
C8 0.0462(16) 0.0480(16) 0.0490(16) 0.0029(14) 0.0075(13) -0.0085(13)
C9 0.0353(14) 0.0362(13) 0.0440(15) 0.0011(11) -0.0028(11) -0.0007(11)
C10 0.0274(12) 0.0340(12) 0.0426(13) -0.0018(10) -0.0017(11) 0.0020(10)
C11 0.0277(13) 0.0498(17) 0.064(2) 0.0011(12) 0.0080(13) 0.0021(14)
C12 0.0377(17) 0.066(2) 0.097(3) -0.0071(16) 0.0127(19) 0.012(2)
C13 0.0305(15) 0.0557(18) 0.088(3) 0.0086(13) 0.0011(16) 0.0020(18)
C14 0.052(2) 0.0444(17) 0.085(3) 0.0089(16) -0.0139(19) 0.0130(17)
C15 0.0337(14) 0.0467(16) 0.0556(17) -0.0020(12) -0.0092(13) 0.0030(13)
C1B 0.0340(14) 0.0345(13) 0.0479(15) 0.0018(11) 0.0040(12) -0.0011(10)
C2B 0.0393(15) 0.0390(14) 0.0475(15) 0.0069(12) -0.0007(12) 0.0025(11)
C3B 0.073(3) 0.061(2) 0.073(3) -0.017(2) -0.024(2) 0.0168(19)
C4B 0.071(2) 0.061(2) 0.064(2) 0.0169(18) -0.0047(18) 0.0123(16)
O3B' 0.071(2) 0.061(2) 0.064(2) 0.0169(18) -0.0047(18) 0.0123(16)
C5B 0.060(2) 0.0451(18) 0.072(2) 0.0044(16) -0.0056(19) 0.0109(16)
C1C 0.056(2) 0.0459(17) 0.058(2) 0.0070(15) 0.0199(17) 0.0048(15)
C2C 0.096(4) 0.051(2) 0.089(3) -0.011(2) 0.037(3) 0.008(2)

loop_
_atom_type_symbol
_atom_type_description
_atom_type_scat_dispersion_real
_atom_type_scat_dispersion_imag
_atom_type_scat_source
C C 0.0181 0.0091 'International Tables Vol C Tables 4.2.6.8 and 6.1.1.4'
H H 0.0000 0.0000 'International Tables Vol C Tables 4.2.6.8 and 6.1.1.4'
O O 0.0492 0.0322 'International Tables Vol C Tables 4.2.6.8 and 6.1.1.4'

loop_
_geom_angle_atom_site_label_1
_geom_angle_atom_site_label_2
_geom_angle_atom_site_label_3
_geom_angle
C5 O1 C11 110.7(2)
C4 O2 H2 107(3)
C8 O3 H3 113(4)
C6 O1A H1A 111(4)
C1B O1B C9 117.7(2)
C3B O3B C4B 106.0(3)
C3B C4B' O3B' 106.0(3)
C3B C4B' H4B' 127.0
O3B' C4B' H4B' 127.0
C1C O1C C1 117.8(3)
O1C C1 C2 110.7(2)
O1C C1 C10 105.8(2)
C2 C1 C10 113.5(2)
O1C C1 H1 108.9
C2 C1 H1 108.9
C10 C1 H1 108.9
C1 C2 C3 108.4(3)
C1 C2 H2A 110.0
C3 C2 H2A 110.0
C1 C2 H2B 110.0
C3 C2 H2B 110.0
H2A C2 H2B 108.4
C2 C3 C4 112.4(3)
C2 C3 H3C 109.1
C4 C3 H3C 109.1
C2 C3 H3D 109.1
C4 C3 H3D 109.1
H3C C3 H3D 107.8
O2 C4 C14 104.0(3)
O2 C4 C3 108.6(3)
C14 C4 C3 110.8(3)
O2 C4 C5 107.1(2)
C14 C4 C5 116.0(3)
C3 C4 C5 109.9(2)
O1 C5 C6 105.9(2)
O1 C5 C4 104.9(2)
C6 C5 C4 116.1(2)
O1 C5 C10 107.7(2)
C6 C5 C10 107.5(2)
C4 C5 C10 114.1(2)
O1A C6 C5 116.6(3)
O1A C6 C7 113.6(3)
C5 C6 C7 98.6(2)
O1A C6 H6 109.2
C5 C6 H6 109.2
C7 C6 H6 109.2
C11 C7 C6 103.1(3)
C11 C7 C8 113.6(3)
C6 C7 C8 106.3(3)
C11 C7 H7 111.1
C6 C7 H7 111.1
C8 C7 H7 111.1
O3 C8 C7 109.5(3)
O3 C8 C9 105.5(3)
C7 C8 C9 115.1(3)
O3 C8 H8 108.8
C7 C8 H8 108.8
C9 C8 H8 108.8
O1B C9 C10 111.4(2)
O1B C9 C8 107.9(2)
C10 C9 C8 115.7(3)
O1B C9 H9 107.1
C10 C9 H9 107.1
C8 C9 H9 107.1
C15 C10 C1 110.2(2)
C15 C10 C9 106.0(2)
C1 C10 C9 110.0(2)
C15 C10 C5 113.4(2)
C1 C10 C5 107.5(2)
C9 C10 C5 109.8(2)
O1 C11 C13 109.5(3)
O1 C11 C12 109.4(3)
C13 C11 C12 106.6(3)
O1 C11 C7 101.8(2)
C13 C11 C7 116.4(3)
C12 C11 C7 113.0(3)
C11 C12 H12A 109.5
C11 C12 H12B 109.5
H12A C12 H12B 109.5
C11 C12 H12C 109.5
H12A C12 H12C 109.5
H12B C12 H12C 109.5
C11 C13 H13A 109.5
C11 C13 H13B 109.5
H13A C13 H13B 109.5
C11 C13 H13C 109.5
H13A C13 H13C 109.5
H13B C13 H13C 109.5
C4 C14 H14A 109.5
C4 C14 H14B 109.5
H14A C14 H14B 109.5
C4 C14 H14C 109.5
H14A C14 H14C 109.5
H14B C14 H14C 109.5
C10 C15 H15A 109.5
C10 C15 H15B 109.5
H15A C15 H15B 109.5
C10 C15 H15C 109.5
H15A C15 H15C 109.5
H15B C15 H15C 109.5
O2B C1B O1B 124.1(3)
O2B C1B C2B 125.4(3)
O1B C1B C2B 110.5(3)
C3B C2B C5B 105.0(3)
C3B C2B C1B 128.2(3)
C5B C2B C1B 126.8(3)
C2B C3B O3B 111.8(4)
C2B C3B C4B' 111.8(4)
C2B C3B H3B 124.1
O3B C3B H3B 124.1
C5B C4B O3B 110.1(3)
C5B C4B H4B 125.0
O3B C4B H4B 125.0
C5B O3B' C4B' 110.1(3)
O3B' C5B C2B 107.1(4)
C4B C5B C2B 107.1(4)
C4B C5B H5B 126.4
C2B C5B H5B 126.4
O2C C1C O1C 123.5(4)
O2C C1C C2C 124.3(4)
O1C C1C C2C 112.3(4)
C1C C2C H2CA 109.5
C1C C2C H2CB 109.5
H2CA C2C H2CB 109.5
C1C C2C H2CC 109.5
H2CA C2C H2CC 109.5
H2CB C2C H2CC 109.5

loop_
_geom_bond_atom_site_label_1
_geom_bond_atom_site_label_2
_geom_bond_distance
O1 C5 1.453(3)
O1 C11 1.463(4)
O2 C4 1.445(4)
O2 H2 0.854(14)
O3 C8 1.430(4)
O3 H3 0.848(14)
O1A C6 1.424(4)
O1A H1A 0.851(14)
O1B C1B 1.360(4)
O1B C9 1.452(4)
O2B C1B 1.201(4)
O3B C3B 1.346(5)
O3B C4B 1.364(6)
C4B' C3B 1.346(5)
C4B' O3B' 1.364(6)
C4B' H4B' 0.9300
O1C C1C 1.318(5)
O1C C1 1.465(3)
O2C C1C 1.214(6)
C1 C2 1.512(4)
C1 C10 1.543(4)
C1 H1 0.9800
C2 C3 1.526(5)
C2 H2A 0.9700
C2 H2B 0.9700
C3 C4 1.535(5)
C3 H3C 0.9700
C3 H3D 0.9700
C4 C14 1.527(5)
C4 C5 1.564(4)
C5 C6 1.534(4)
C5 C10 1.573(4)
C6 C7 1.541(5)
C6 H6 0.9800
C7 C11 1.534(5)
C7 C8 1.544(5)
C7 H7 0.9800
C8 C9 1.555(4)
C8 H8 0.9800
C9 C10 1.555(4)
C9 H9 0.9800
C10 C15 1.536(4)
C11 C13 1.518(5)
C11 C12 1.530(5)
C12 H12A 0.9600
C12 H12B 0.9600
C12 H12C 0.9600
C13 H13A 0.9600
C13 H13B 0.9600
C13 H13C 0.9600
C14 H14A 0.9600
C14 H14B 0.9600
C14 H14C 0.9600
C15 H15A 0.9600
C15 H15B 0.9600
C15 H15C 0.9600
C1B C2B 1.458(4)
C2B C3B 1.336(5)
C2B C5B 1.427(5)
C3B H3B 0.9300
C4B C5B 1.331(6)
C4B H4B 0.9300
O3B' C5B 1.331(6)
C5B H5B 0.9300
C1C C2C 1.493(6)
C2C H2CA 0.9600
C2C H2CB 0.9600
C2C H2CC 0.9600

loop_
_geom_hbond_atom_site_label_D
_geom_hbond_atom_site_label_H
_geom_hbond_atom_site_label_A
_geom_hbond_site_symmetry_A
_geom_hbond_distance_DH
_geom_hbond_distance_HA
_geom_hbond_distance_DA
_geom_hbond_angle_DHA
O2 H2 O2C 4_455 0.854(14) 2.39(3) 3.120(4) 144(4)
O3 H3 O2C 2_565 0.848(14) 1.992(18) 2.826(4) 168(5)
O1A H1A O2 . 0.851(14) 2.02(3) 2.769(4) 146(5)
C12 H12C O1A . 0.96 2.29 3.020(6) 132.7
C13 H13A O1B . 0.96 2.21 3.047(4) 145.5
C14 H14A O1A . 0.96 2.52 3.147(6) 122.8
C4B H4B O2B 4_465 0.93 2.56 3.421(4) 154.2

_cod_database_fobs_code 2020803
